data_1577058
loop_
_publ_author_name
'El Mustafa Ouaaka'
'Mustapha Aazza'
'Thierry Maris'
'El Mostafa Khechoubi'

_publ_contact_author_id_orcid 0000-0001-9731-4046
_publ_section_title
;
 Structural phase transition, electronic and optical properties of the 2D
 hybrid organic-inorganic perovskite-type 2C6MnCl4
;
_journal_name_full 'Physics Letters A'
_journal_page_first 131409
_journal_paper_doi 10.1016/j.physleta.2026.131409
_journal_volume 575
_journal_year 2026
_chemical_formula_moiety 'Cl4 Mn, C6 H18 N2'
_chemical_formula_sum 'C6 H18 Cl4 Mn N2'
_chemical_formula_weight 314.96
_chemical_name_common '1,6-hexanediammonium tetrachlorocuprate'
_chemical_name_systematic 'catena-(hexane-1,6-diammonium bis(\m-chloro)-dichloro-manganese)'
_space_group_crystal_system monoclinic
_space_group_IT_number 14
_space_group_name_Hall '-P 2yn'
_space_group_name_H-M_alt 'P 1 21/n 1'
_atom_sites_solution_hydrogens geom
_atom_sites_solution_primary dual
_audit_contact_author_email thierry.maris@umontreal.ca
_audit_contact_author_name 'Thierry Maris'
_audit_contact_author_phone '+1 514 343 6111 3937'
_audit_creation_date 2025-02-18
_cell_angle_alpha 90
_cell_angle_beta 91.946(4)
_cell_angle_gamma 90
_cell_formula_units_Z 4
_cell_length_a 7.1207(5)
_cell_length_b 7.4159(6)
_cell_length_c 24.1538(19)
_cell_measurement_reflns_used 9887
_cell_measurement_temperature 160
_cell_measurement_theta_max 57.116
_cell_measurement_theta_min 3.187
_cell_volume 1274.74(17)
_computing_cell_refinement
;
SAINT (2013) V8.41; Integration Software for Single Crystal Data.
Bruker AXS Inc., Madison, WI 53719-1173.
;
_computing_data_collection
;
APEX 4 (2022) Bruker AXS Inc., Madison, WI 53719-1173.
;
_computing_data_reduction
;
SAINT (2013) V8.41; Integration Software for Single Crystal Data.
Bruker AXS Inc., Madison, WI 53719-1173.
;
_computing_molecular_graphics 'Olex2 1.5 (Dolomanov et al., 2009)'
_computing_publication_material 'Olex2 1.5 (Dolomanov et al., 2009)'
_computing_structure_refinement 'XL  (Sheldrick, 2008)'
_computing_structure_solution 'XT  (Sheldrick, 2015)'
_diffrn_ambient_temperature 160
_diffrn_detector 'CMOS Area detector'
_diffrn_detector_area_resol_mean 10.42
_diffrn_detector_type 'Bruker CMOS Photon III '
_diffrn_measured_fraction_theta_full 0.995
_diffrn_measured_fraction_theta_max 0.989
_diffrn_measurement_device 'k-geometry diffractometer'
_diffrn_measurement_device_type 'Bruker Venture Metaljet'
_diffrn_measurement_method '\w and \f scans'
_diffrn_radiation_collimation 'Focusing mirrors'
_diffrn_radiation_monochromator 'Helios MX Mirror Optics'
_diffrn_radiation_probe x-ray
_diffrn_radiation_type 'Ga K\a'
_diffrn_radiation_wavelength 1.34139
_diffrn_reflns_av_R_equivalents 0.0496
_diffrn_reflns_av_unetI/netI 0.0477
_diffrn_reflns_Laue_measured_fraction_full 0.995
_diffrn_reflns_Laue_measured_fraction_max 0.989
_diffrn_reflns_limit_h_max 8
_diffrn_reflns_limit_h_min -8
_diffrn_reflns_limit_k_max 9
_diffrn_reflns_limit_k_min -9
_diffrn_reflns_limit_l_max 30
_diffrn_reflns_limit_l_min -29
_diffrn_reflns_number 11410
_diffrn_reflns_point_group_measured_fraction_full 0.995
_diffrn_reflns_point_group_measured_fraction_max 0.989
_diffrn_reflns_theta_full 53.594
_diffrn_reflns_theta_max 57.088
_diffrn_reflns_theta_min 3.185
_diffrn_source 'Metal Jet'
_diffrn_source_current 3.57
_diffrn_source_power 0.2489
_diffrn_source_target Ga
_diffrn_source_type 'Gallium Liquid Metal Jet Source'
_diffrn_source_voltage 69.71
_exptl_absorpt_coefficient_mu 10.740
_exptl_absorpt_correction_T_max 0.2042
_exptl_absorpt_correction_T_min 0.0580
_exptl_absorpt_correction_type multi-scan
_exptl_absorpt_process_details
;
SADABS-2016/2 (Bruker,2016/2) was used for absorption correction.
wR2(int) was 0.1706 before and 0.1068 after correction.
The Ratio of minimum to maximum transmission is 0.2840.
The \l/2 correction factor is Not present.
;
_exptl_crystal_colour 'clear light yellow'
_exptl_crystal_colour_lustre clear
_exptl_crystal_colour_modifier light
_exptl_crystal_colour_primary yellow
_exptl_crystal_density_diffrn 1.641
_exptl_crystal_description plate
_exptl_crystal_F_000 644
_exptl_crystal_size_max 0.32
_exptl_crystal_size_mid 0.21
_exptl_crystal_size_min 0.05
_refine_diff_density_max 1.579
_refine_diff_density_min -0.717
_refine_diff_density_rms 0.164
_refine_ls_extinction_coef .
_refine_ls_extinction_method none
_refine_ls_goodness_of_fit_ref 1.040
_refine_ls_hydrogen_treatment constr
_refine_ls_matrix_type full
_refine_ls_number_parameters 121
_refine_ls_number_reflns 2585
_refine_ls_number_restraints 0
_refine_ls_restrained_S_all 1.040
_refine_ls_R_factor_all 0.0729
_refine_ls_R_factor_gt 0.0691
_refine_ls_shift/su_max 0.000
_refine_ls_shift/su_mean 0.000
_refine_ls_structure_factor_coef Fsqd
_refine_ls_weighting_details 'w=1/[\s^2^(Fo^2^)+(0.1283P)^2^+3.6616P] where P=(Fo^2^+2Fc^2^)/3'
_refine_ls_weighting_scheme calc
_refine_ls_wR_factor_gt 0.1972
_refine_ls_wR_factor_ref 0.2018
_reflns_Friedel_coverage 0.000
_reflns_Friedel_fraction_full .
_reflns_Friedel_fraction_max .
_reflns_number_gt 2362
_reflns_number_total 2585
_reflns_threshold_expression 'I > 2\s(I)'
_cod_data_source_file 2c6mn160.cif
_cod_data_source_block 2c6mn160
_cod_database_code 1577058

loop_
_space_group_symop_id
_space_group_symop_operation_xyz
1 'x, y, z'
2 '-x+1/2, y+1/2, -z+1/2'
3 '-x, -y, -z'
4 'x-1/2, -y-1/2, z-1/2'

loop_
_atom_site_label
_atom_site_type_symbol
_atom_site_fract_x
_atom_site_fract_y
_atom_site_fract_z
_atom_site_U_iso_or_equiv
_atom_site_adp_type
_atom_site_occupancy
_atom_site_site_symmetry_order
_atom_site_calc_flag
_atom_site_refinement_flags_posn
_atom_site_refinement_flags_adp
_atom_site_refinement_flags_occupancy
_atom_site_disorder_assembly
_atom_site_disorder_group
Mn1 Mn 0.49968(8) 0.32384(9) 0.25076(2) 0.0272(3) Uani 1 1 d . . . . .
Cl1 Cl 0.47419(17) 0.27385(17) 0.14894(5) 0.0353(3) Uani 1 1 d . . . . .
Cl2 Cl 0.76352(14) 0.55847(16) 0.23862(5) 0.0320(3) Uani 1 1 d . . . . .
Cl3 Cl 0.52233(17) 0.37315(16) 0.35294(5) 0.0344(3) Uani 1 1 d . . . . .
Cl4 Cl 0.26609(14) 0.59250(16) 0.23744(5) 0.0312(3) Uani 1 1 d . . . . .
N1B N 0.5080(7) 0.8429(7) 0.1528(2) 0.0410(10) Uani 1 1 d . . . . .
H1BA H 0.460569 0.956323 0.148975 0.049 Uiso 1 1 calc R U . . .
H1BB H 0.635494 0.848553 0.156555 0.049 Uiso 1 1 calc R U . . .
H1BC H 0.460761 0.790008 0.183293 0.049 Uiso 1 1 calc R U . . .
C1B C 0.4552(8) 0.7359(8) 0.1034(2) 0.0442(13) Uani 1 1 d . . . . .
H1BD H 0.316853 0.739303 0.097826 0.053 Uiso 1 1 calc R U . . .
H1BE H 0.491999 0.608803 0.110080 0.053 Uiso 1 1 calc R U . . .
C2B C 0.5442(9) 0.8003(9) 0.0508(3) 0.0487(14) Uani 1 1 d . . . . .
H2BA H 0.535410 0.702446 0.022960 0.058 Uiso 1 1 calc R U . . .
H2BB H 0.679187 0.823718 0.058965 0.058 Uiso 1 1 calc R U . . .
C3B C 0.4558(9) 0.9696(9) 0.0259(3) 0.0534(15) Uani 1 1 d . . . . .
H3BA H 0.320646 0.946590 0.017778 0.064 Uiso 1 1 calc R U . . .
H3BB H 0.465255 1.067899 0.053552 0.064 Uiso 1 1 calc R U . . .
N1A N 1.0080(7) 0.3007(6) 0.15793(18) 0.0367(10) Uani 1 1 d . . . . .
H1AA H 0.968355 0.184204 0.155582 0.044 Uiso 1 1 calc R U . . .
H1AB H 0.955633 0.354830 0.187496 0.044 Uiso 1 1 calc R U . . .
H1AC H 1.135409 0.303303 0.162292 0.044 Uiso 1 1 calc R U . . .
C1A C 0.9508(7) 0.3972(8) 0.1069(2) 0.0383(11) Uani 1 1 d . . . . .
H1AD H 0.999565 0.522115 0.109034 0.046 Uiso 1 1 calc R U . . .
H1AE H 0.811920 0.403673 0.104264 0.046 Uiso 1 1 calc R U . . .
C2A C 1.0209(10) 0.3084(8) 0.0557(3) 0.0474(14) Uani 1 1 d . . . . .
H2AA H 0.974360 0.182694 0.053856 0.057 Uiso 1 1 calc R U . . .
H2AB H 1.159895 0.304577 0.057804 0.057 Uiso 1 1 calc R U . . .
C3A C 0.9565(9) 0.4080(8) 0.0032(3) 0.0506(14) Uani 1 1 d . . . . .
H3AA H 0.987309 0.333579 -0.029277 0.061 Uiso 1 1 calc R U . . .
H3AB H 0.818219 0.421490 0.003178 0.061 Uiso 1 1 calc R U . . .

loop_
_atom_site_aniso_label
_atom_site_aniso_U_11
_atom_site_aniso_U_22
_atom_site_aniso_U_33
_atom_site_aniso_U_23
_atom_site_aniso_U_13
_atom_site_aniso_U_12
Mn1 0.0182(4) 0.0311(5) 0.0322(5) -0.0012(3) 0.0002(3) -0.0002(3)
Cl1 0.0345(6) 0.0380(6) 0.0336(6) -0.0012(5) 0.0024(5) 0.0003(5)
Cl2 0.0189(5) 0.0359(6) 0.0413(7) 0.0007(4) 0.0015(4) -0.0040(4)
Cl3 0.0325(6) 0.0366(6) 0.0340(6) -0.0001(4) 0.0000(5) 0.0010(4)
Cl4 0.0205(5) 0.0345(6) 0.0386(6) -0.0014(4) 0.0008(4) 0.0038(4)
N1B 0.035(2) 0.042(2) 0.046(3) 0.0056(19) -0.001(2) -0.0026(19)
C1B 0.035(3) 0.051(3) 0.047(3) -0.001(3) -0.002(2) -0.006(2)
C2B 0.044(3) 0.052(3) 0.049(3) 0.002(3) -0.003(3) -0.001(3)
C3B 0.051(3) 0.054(4) 0.055(4) -0.004(3) -0.009(3) 0.007(3)
N1A 0.035(2) 0.038(2) 0.036(2) -0.0034(17) -0.0009(18) -0.0079(18)
C1A 0.031(3) 0.047(3) 0.036(3) 0.007(2) 0.002(2) 0.007(2)
C2A 0.052(3) 0.046(3) 0.044(3) -0.001(2) -0.001(3) 0.006(3)
C3A 0.056(4) 0.046(3) 0.049(3) 0.002(3) -0.004(3) 0.001(3)

loop_
_atom_type_symbol
_atom_type_description
_atom_type_scat_dispersion_real
_atom_type_scat_dispersion_imag
_atom_type_scat_source
C C 0.0137 0.0067 'International Tables Vol C Tables 4.2.6.8 and 6.1.1.4'
H H 0.0000 0.0000 'International Tables Vol C Tables 4.2.6.8 and 6.1.1.4'
Cl Cl 0.3281 0.5435 'International Tables Vol C Tables 4.2.6.8 and 6.1.1.4'
Mn Mn -0.0162 2.2332 'International Tables Vol C Tables 4.2.6.8 and 6.1.1.4'
N N 0.0241 0.0134 'International Tables Vol C Tables 4.2.6.8 and 6.1.1.4'

loop_
_geom_angle_atom_site_label_1
_geom_angle_atom_site_label_2
_geom_angle_atom_site_label_3
_geom_angle
_geom_angle_site_symmetry_1
_geom_angle_site_symmetry_3
Cl1 Mn1 Cl2 90.98(4) . .
Cl1 Mn1 Cl2 90.58(4) . 2_645
Cl1 Mn1 Cl3 179.50(4) . .
Cl1 Mn1 Cl4 88.11(4) . .
Cl1 Mn1 Cl4 88.91(4) . 2_545
Cl2 Mn1 Cl2 92.83(2) . 2_645
Cl2 Mn1 Cl4 86.26(4) . .
Cl2 Mn1 Cl4 178.38(4) 2_645 .
Cl3 Mn1 Cl2 89.47(4) . .
Cl3 Mn1 Cl2 89.62(4) . 2_645
Cl3 Mn1 Cl4 90.64(4) . 2_545
Cl3 Mn1 Cl4 91.70(4) . .
Cl4 Mn1 Cl2 87.79(4) 2_545 2_645
Cl4 Mn1 Cl2 179.38(4) 2_545 .
Cl4 Mn1 Cl4 93.13(2) 2_545 .
Mn1 Cl2 Mn1 166.01(5) . 2_655
Mn1 Cl4 Mn1 164.24(5) 2 .
H1BA N1B H1BB 109.5 . .
H1BA N1B H1BC 109.5 . .
H1BB N1B H1BC 109.5 . .
C1B N1B H1BA 109.5 . .
C1B N1B H1BB 109.5 . .
C1B N1B H1BC 109.5 . .
N1B C1B H1BD 108.8 . .
N1B C1B H1BE 108.8 . .
N1B C1B C2B 114.0(5) . .
H1BD C1B H1BE 107.6 . .
C2B C1B H1BD 108.8 . .
C2B C1B H1BE 108.8 . .
C1B C2B H2BA 108.7 . .
C1B C2B H2BB 108.7 . .
C1B C2B C3B 114.4(6) . .
H2BA C2B H2BB 107.6 . .
C3B C2B H2BA 108.7 . .
C3B C2B H2BB 108.7 . .
C2B C3B H3BA 108.8 . .
C2B C3B H3BB 108.8 . .
C3B C3B C2B 113.7(7) 3_675 .
C3B C3B H3BA 108.8 3_675 .
C3B C3B H3BB 108.8 3_675 .
H3BA C3B H3BB 107.7 . .
H1AA N1A H1AB 109.5 . .
H1AA N1A H1AC 109.5 . .
H1AB N1A H1AC 109.5 . .
C1A N1A H1AA 109.5 . .
C1A N1A H1AB 109.5 . .
C1A N1A H1AC 109.5 . .
N1A C1A H1AD 109.0 . .
N1A C1A H1AE 109.0 . .
N1A C1A C2A 112.8(5) . .
H1AD C1A H1AE 107.8 . .
C2A C1A H1AD 109.0 . .
C2A C1A H1AE 109.0 . .
C1A C2A H2AA 109.2 . .
C1A C2A H2AB 109.2 . .
C1A C2A C3A 112.0(5) . .
H2AA C2A H2AB 107.9 . .
C3A C2A H2AA 109.2 . .
C3A C2A H2AB 109.2 . .
C2A C3A H3AA 108.7 . .
C2A C3A H3AB 108.7 . .
C3A C3A C2A 114.3(7) 3_765 .
C3A C3A H3AA 108.7 3_765 .
C3A C3A H3AB 108.7 3_765 .
H3AA C3A H3AB 107.6 . .

loop_
_geom_bond_atom_site_label_1
_geom_bond_atom_site_label_2
_geom_bond_distance
_geom_bond_site_symmetry_2
Mn1 Cl1 2.4878(13) .
Mn1 Cl2 2.5847(12) .
Mn1 Cl2 2.5986(12) 2_645
Mn1 Cl3 2.4948(13) .
Mn1 Cl4 2.5773(12) 2_545
Mn1 Cl4 2.6083(12) .
N1B H1BA 0.9100 .
N1B H1BB 0.9100 .
N1B H1BC 0.9100 .
N1B C1B 1.471(7) .
C1B H1BD 0.9900 .
C1B H1BE 0.9900 .
C1B C2B 1.515(8) .
C2B H2BA 0.9900 .
C2B H2BB 0.9900 .
C2B C3B 1.520(9) .
C3B C3B 1.489(13) 3_675
C3B H3BA 0.9900 .
C3B H3BB 0.9900 .
N1A H1AA 0.9100 .
N1A H1AB 0.9100 .
N1A H1AC 0.9100 .
N1A C1A 1.470(7) .
C1A H1AD 0.9900 .
C1A H1AE 0.9900 .
C1A C2A 1.503(8) .
C2A H2AA 0.9900 .
C2A H2AB 0.9900 .
C2A C3A 1.524(8) .
C3A C3A 1.508(12) 3_765
C3A H3AA 0.9900 .
C3A H3AB 0.9900 .

loop_
_geom_hbond_atom_site_label_D
_geom_hbond_atom_site_label_H
_geom_hbond_atom_site_label_A
_geom_hbond_distance_DH
_geom_hbond_distance_HA
_geom_hbond_distance_DA
_geom_hbond_angle_DHA
_geom_hbond_site_symmetry_A
_geom_hbond_publ_flag
N1B H1BA Cl1 0.91 2.36 3.206(5) 155.3 1_565 yes
N1B H1BB Cl3 0.91 2.46 3.359(5) 168.8 2_655 yes
N1B H1BC Cl4 0.91 2.43 3.292(5) 158.4 . yes
C1B H1BD Cl3 0.99 2.90 3.736(6) 142.3 2 yes
C1B H1BE Cl1 0.99 2.66 3.600(6) 158.6 . yes
C2B H2BB Cl3 0.99 2.98 3.839(7) 145.9 2_655 yes
N1A H1AA Cl3 0.91 2.32 3.188(5) 160.2 2_645 yes
N1A H1AB Cl2 0.91 2.41 3.273(5) 159.2 . yes
N1A H1AC Cl1 0.91 2.45 3.340(5) 164.5 1_655 yes
N1A H1AC Cl4 0.91 2.94 3.392(4) 112.4 1_655 yes
C1A H1AD Cl3 0.99 2.77 3.663(6) 150.9 2_655 yes
C1A H1AE Cl1 0.99 2.84 3.690(5) 144.7 . yes

loop_
_geom_torsion_atom_site_label_1
_geom_torsion_atom_site_label_2
_geom_torsion_atom_site_label_3
_geom_torsion_atom_site_label_4
_geom_torsion
_geom_torsion_site_symmetry_1
_geom_torsion_site_symmetry_2
_geom_torsion_site_symmetry_3
_geom_torsion_site_symmetry_4
N1B C1B C2B C3B -76.0(7) . . . .
C1B C2B C3B C3B -179.7(7) . . . 3_675
N1A C1A C2A C3A 178.7(5) . . . .
C1A C2A C3A C3A 68.0(9) . . . 3_765

loop_
_twin_individual_id
_twin_individual_mass_fraction_refined
1 0.9841(10)
2 0.0159(10)

_cod_database_fobs_code 1577058
